data_4513191
loop_
_publ_author_name
'Thakur, Tejender S.'
'Singh, Shiv Shankar'

_publ_section_title
;
 Studying the Role of C&#x2550;O&#x00B7;&#x00B7;&#x00B7;C&#x2550;O,
 C&#x2550;O&#x00B7;&#x00B7;&#x00B7;N--O, and
 N--O&#x00B7;&#x00B7;&#x00B7;N--O Dipole--Dipole Interactions in the
 Crystal Packing of 4-Nitrobenzoic Acid and
 3,3&#x2032;-Dinitrobenzophenone Polymorphs: An Experimental Charge
 Density Study
;
_journal_issue 7
_journal_name_full 'Crystal Growth &amp; Design'
_journal_page_first 3280
_journal_paper_doi 10.1021/acs.cgd.5b00408
_journal_volume 15
_journal_year 2015
_chemical_formula_moiety 'C7 H5 N O4'
_chemical_formula_sum 'C7 H5 N O4'
_chemical_formula_weight 167.12
_space_group_IT_number 15
_symmetry_cell_setting monoclinic
_symmetry_Int_Tables_number 15
_symmetry_space_group_name_Hall '-C 2yc'
_symmetry_space_group_name_H-M 'C 1 2/c 1'
_audit_conform_dict_location ftp://ftp.iucr.org/pub/cif_core.dic
_audit_conform_dict_name cif_core.dic
_audit_conform_dict_version 2.3
_audit_creation_date '20-May-05 T14:42:51-00:00'
_audit_creation_method 'XD routine XDCIF'
_cell_angle_alpha 90
_cell_angle_beta 97.20(8)
_cell_angle_gamma 90
_cell_formula_units_Z 8
_cell_length_a 20.98(13)
_cell_length_b 5.03(3)
_cell_length_c 12.85(7)
_cell_measurement_reflns_used 1417
_cell_measurement_temperature 100(2)
_cell_measurement_theta_max 57.60
_cell_measurement_theta_min 3.20
_cell_volume 1345(14)
_computing_molecular_graphics 'Volkov et al, (2006)'
_computing_publication_material 'Volkov et al, (2006)'
_computing_structure_refinement 'Volkov et al, (2006)'
_diffrn_ambient_temperature 100(2)
_diffrn_detector CCD
_diffrn_detector_area_resol_mean 28.5714
_diffrn_measured_fraction_theta_full 0.952
_diffrn_measured_fraction_theta_max 0.952
_diffrn_measurement_details
;
scan:
    Number of images: 240
               Slice: -45.0000 - 75.0000
         Image width: 0.5000
            Exp time: 10.0000
       Rotation axis: Omega
               Omega: 0.0000
               Kappa: 50.0000
                 Phi: 0.0000
                 XTD: 39.9994
              2theta: -14.6798
scan:
    Number of images: 240
               Slice: -45.0000 - 75.0000
         Image width: 0.5000
            Exp time: 10.0000
       Rotation axis: Omega
               Omega: 0.0000
               Kappa: 50.0000
                 Phi: 90.0000
                 XTD: 39.9994
              2theta: -14.6798
scan:
    Number of images: 240
               Slice: -45.0000 - 75.0000
         Image width: 0.5000
            Exp time: 10.0000
       Rotation axis: Omega
               Omega: 0.0000
               Kappa: 50.0000
                 Phi: 180.0000
                 XTD: 39.9994
              2theta: -14.6798
scan:
    Number of images: 240
               Slice: -45.0000 - 75.0000
         Image width: 0.5000
            Exp time: 10.0000
       Rotation axis: Omega
               Omega: 0.0000
               Kappa: 50.0000
                 Phi: 270.0000
                 XTD: 39.9994
              2theta: -14.6798
scan:
    Number of images: 240
               Slice: -75.0000 - 45.0000
         Image width: 0.5000
            Exp time: 30.0000
       Rotation axis: Omega
               Omega: 0.0000
               Kappa: 50.0000
                 Phi: 0.0000
                 XTD: 39.9994
              2theta: -44.6798
scan:
    Number of images: 240
               Slice: -75.0000 - 45.0000
         Image width: 0.5000
            Exp time: 30.0000
       Rotation axis: Omega
               Omega: 0.0000
               Kappa: 50.0000
                 Phi: 90.0000
                 XTD: 39.9994
              2theta: -44.6798
scan:
    Number of images: 240
               Slice: -75.0000 - 45.0000
         Image width: 0.5000
            Exp time: 30.0000
       Rotation axis: Omega
               Omega: 0.0000
               Kappa: 50.0000
                 Phi: 180.0000
                 XTD: 39.9994
              2theta: -44.6798
scan:
    Number of images: 240
               Slice: -75.0000 - 45.0000
         Image width: 0.5000
            Exp time: 30.0000
       Rotation axis: Omega
               Omega: 0.0000
               Kappa: 50.0000
                 Phi: 270.0000
                 XTD: 39.9994
              2theta: -44.6798
scan:
    Number of images: 240
               Slice: -105.0000 - 15.0000
         Image width: 0.5000
            Exp time: 60.0000
       Rotation axis: Omega
               Omega: 0.0000
               Kappa: 50.0000
                 Phi: 0.0000
                 XTD: 39.9994
              2theta: -74.6798
scan:
    Number of images: 240
               Slice: -105.0000 - 15.0000
         Image width: 0.5000
            Exp time: 60.0000
       Rotation axis: Omega
               Omega: 0.0000
               Kappa: 50.0000
                 Phi: 90.0000
                 XTD: 39.9994
              2theta: -74.6798
scan:
    Number of images: 240
               Slice: -105.0000 - 15.0000
         Image width: 0.5000
            Exp time: 60.0000
       Rotation axis: Omega
               Omega: 0.0000
               Kappa: 50.0000
                 Phi: 180.0000
                 XTD: 39.9994
              2theta: -74.6798
scan:
    Number of images: 240
               Slice: -105.0000 - 15.0000
         Image width: 0.5000
            Exp time: 60.0000
       Rotation axis: Omega
               Omega: 0.0000
               Kappa: 50.0000
                 Phi: 270.0000
                 XTD: 39.9994
              2theta: -74.6798

;
_diffrn_measurement_device
;
AFC12 (Right): Kappa 3 circle
;
_diffrn_measurement_device_type
;
Rigaku Saturn724+ (4x4 bin mode)
;
_diffrn_measurement_method 'profile data from \w-scans'
_diffrn_measurement_specimen_support Loop
_diffrn_orient_matrix_type XPlain
_diffrn_orient_matrix_UB_11 -0.001902
_diffrn_orient_matrix_UB_12 0.000490
_diffrn_orient_matrix_UB_13 -0.047991
_diffrn_orient_matrix_UB_21 0.049981
_diffrn_orient_matrix_UB_22 0.192557
_diffrn_orient_matrix_UB_23 -0.000014
_diffrn_orient_matrix_UB_31 0.074872
_diffrn_orient_matrix_UB_32 -0.019435
_diffrn_orient_matrix_UB_33 -0.013002
_diffrn_radiation_monochromator Confocal
_diffrn_radiation_type 'Mo K\a'
_diffrn_radiation_wavelength 0.71075
_diffrn_reflns_av_R_equivalents 0.0327
_diffrn_reflns_av_sigmaI/netI 0.0227
_diffrn_reflns_limit_h_max 49
_diffrn_reflns_limit_h_min -49
_diffrn_reflns_limit_k_max 11
_diffrn_reflns_limit_k_min -11
_diffrn_reflns_limit_l_max 18
_diffrn_reflns_limit_l_min -28
_diffrn_reflns_number 44247
_diffrn_reflns_theta_full 57.64
_diffrn_reflns_theta_max 57.64
_diffrn_reflns_theta_min 3.20
_diffrn_reflns_transf_matrix_11 -0.001902
_diffrn_reflns_transf_matrix_12 0.000490
_diffrn_reflns_transf_matrix_13 -0.047991
_diffrn_reflns_transf_matrix_21 0.049981
_diffrn_reflns_transf_matrix_22 0.192557
_diffrn_reflns_transf_matrix_23 -0.000014
_diffrn_reflns_transf_matrix_31 0.074872
_diffrn_reflns_transf_matrix_32 -0.019435
_diffrn_reflns_transf_matrix_33 -0.013002
_diffrn_source MicroMax003_Mo
_diffrn_source_current 0.6
_diffrn_source_power 0.0
_diffrn_source_voltage 50.0
_exptl_absorpt_coefficient_mu 0.138
_exptl_absorpt_correction_T_max 0.9863
_exptl_absorpt_correction_T_min 0.9239
_exptl_absorpt_correction_type numerical
_exptl_absorpt_process_details 'NUMABS (Rigaku, 1999)'
_exptl_crystal_colour colorless
_exptl_crystal_density_diffrn 1.650
_exptl_crystal_density_method 'not measured'
_exptl_crystal_description block
_exptl_crystal_F_000 688.00
_exptl_crystal_size_max 0.580
_exptl_crystal_size_mid 0.280
_exptl_crystal_size_min 0.100
_refine_diff_density_max 0.246
_refine_diff_density_min -0.178
_refine_diff_density_rms 0.046
_refine_ls_extinction_method none
_refine_ls_goodness_of_fit_ref 1.167
_refine_ls_matrix_type full
_refine_ls_number_parameters 428
_refine_ls_number_reflns 7436
_refine_ls_number_restraints 0
_refine_ls_R_factor_all 0.03
_refine_ls_R_factor_gt 0.022
_refine_ls_shift/su_max 0.00001
_refine_ls_structure_factor_coef Fsqd
_refine_ls_weighting_details
;
        calc w2 = 1/[s^2^(Fo^2^)]
;
_refine_ls_weighting_scheme calc
_refine_ls_wR_factor_ref 0.046
_reflns_number_gt 7613
_reflns_number_total 9006
_reflns_shell_number_unique_all 9498
_reflns_threshold_expression >2sigma(I)
_cod_data_source_file cg5b00408_si_002.cif
_cod_data_source_block 4NBZA
_cod_depositor_comments 'Adding full bibliography for 4513189--4513191.cif.'
_cod_database_code 4513191

loop_
_space_group_symop_id
_space_group_symop_operation_xyz
1 +X,+Y,+Z
2 -X,+Y,1/2-Z
3 -X,-Y,-Z
4 +X,-Y,1/2+Z
5 1/2+X,1/2+Y,+Z
6 1/2-X,1/2-Y,-Z
7 1/2-X,1/2+Y,1/2-Z
8 1/2+X,1/2-Y,1/2+Z

loop_
_atom_local_axes_atom_label
_atom_local_axes_atom0
_atom_local_axes_ax1
_atom_local_axes_atom1
_atom_local_axes_atom2
_atom_local_axes_ax2
O(1) H(1) Z O(1) C(7) Y
O(2) C(7) Z O(2) O(1) Y
O(3) N(1) Z O(3) O(4) Y
O(4) N(1) Z O(4) O(3) Y
N(1) O(3) Z N(1) O(4) Y
C(1) C(2) Z C(1) C(6) Y
C(2) H(2) Z C(2) C(3) Y
C(3) H(3) Z C(3) C(4) Y
C(4) C(5) Z C(4) C(3) Y
C(5) H(5) Z C(5) C(4) Y
C(6) H(6) Z C(6) C(5) Y
C(7) O(2) Z C(7) O(1) Y
H(1) O(1) Z H(1) C(7) Y
H(2) C(2) Z H(2) C(3) Y
H(3) C(3) Z H(3) C(2) Y
H(5) C(5) Z H(5) C(4) Y
H(6) C(6) Z H(6) C(5) Y

loop_
_atom_rho_multipole_atom_label
_atom_rho_multipole_coeff_Pv
_atom_rho_multipole_coeff_P00
_atom_rho_multipole_coeff_P11
_atom_rho_multipole_coeff_P1-1
_atom_rho_multipole_coeff_P10
_atom_rho_multipole_coeff_P20
_atom_rho_multipole_coeff_P21
_atom_rho_multipole_coeff_P2-1
_atom_rho_multipole_coeff_P22
_atom_rho_multipole_coeff_P2-2
_atom_rho_multipole_coeff_P30
_atom_rho_multipole_coeff_P31
_atom_rho_multipole_coeff_P3-1
_atom_rho_multipole_coeff_P32
_atom_rho_multipole_coeff_P3-2
_atom_rho_multipole_coeff_P33
_atom_rho_multipole_coeff_P3-3
_atom_rho_multipole_coeff_P40
_atom_rho_multipole_coeff_P41
_atom_rho_multipole_coeff_P4-1
_atom_rho_multipole_coeff_P42
_atom_rho_multipole_coeff_P4-2
_atom_rho_multipole_coeff_P43
_atom_rho_multipole_coeff_P4-3
_atom_rho_multipole_coeff_P44
_atom_rho_multipole_coeff_P4-4
_atom_rho_multipole_kappa
_atom_rho_multipole_kappa_prime0
_atom_rho_multipole_kappa_prime1
_atom_rho_multipole_kappa_prime2
_atom_rho_multipole_kappa_prime3
_atom_rho_multipole_kappa_prime4
O(1) 6.25(3) 0 -0.003(8) -0.072(9) -0.008(9) 0.033(8) -0.003(7) 0.060(8) 0.007(8) 0.017(8) 0.129(9) -0.044(7) 0.017(7) 0.051(7) 0.009(7) -0.001(7) 0.002(7) 0.023(10) -0.029(8) 0.078(9) 0.044(9) -0.003(9) 0.002(8) 0.022(9) -0.002(9) -0.011(8) 0.9940(16) 0.794(18) 0.794(18) 0.794(18) 0.794(18) 0.794(18)
O(2) 6.22(3) 0 -0.019(9) -0.011(9) -0.138(12) 0.003(9) -0.007(8) 0.003(7) -0.099(7) -0.003(7) 0.049(9) 0.002(7) 0.005(7) 0.060(7) 0.010(7) -0.031(6) -0.002(6) -0.018(10) 0.003(9) -0.017(9) 0.013(9) -0.003(9) -0.019(8) -0.015(9) -0.016(8) 0.027(8) 0.9940(16) 0.794(18) 0.794(18) 0.794(18) 0.794(18) 0.794(18)
O(3) 6.20(2) 0 -0.091(7) 0.012(6) -0.076(6) -0.093(7) 0.027(7) 0.018(6) -0.107(6) 0.019(7) -0.001(5) 0.033(5) 0.013(4) 0.044(5) -0.009(5) -0.043(5) 0.003(5) 0.025(6) -0.001(6) 0.012(6) 0.012(6) -0.015(6) 0.008(6) -0.022(6) -0.004(6) 0.016(6) 0.9939(15) 1.20(3) 1.20(3) 1.20(3) 1.20(3) 1.20(3)
O(4) 6.17(2) 0 0.035(6) -0.005(6) -0.095(7) -0.050(7) 0.018(7) 0.013(6) -0.104(6) 0.010(6) 0.034(5) -0.007(4) 0.020(4) 0.020(4) 0.005(4) 0.004(4) 0.004(4) 0.026(6) 0.002(6) 0.008(5) -0.002(6) 0.006(6) 0.005(5) -0.014(5) -0.016(5) 0.002(5) 0.9939(15) 1.20(3) 1.20(3) 1.20(3) 1.20(3) 1.20(3)
N(1) 5.07(4) 0 0.016(11) -0.066(13) 0.033(13) 0.177(12) 0.014(9) -0.083(11) -0.260(13) 0.004(9) 0.46(2) 0.027(11) 0.065(12) 0.320(18) 0.000(11) 0.020(10) 0.020(11) 0.034(17) -0.007(13) -0.080(18) -0.012(15) 0.012(14) -0.007(14) 0.035(14) 0.005(13) -0.026(13) 0.991(3) 0.718(11) 0.718(11) 0.718(11) 0.718(11) 0.718(11)
C(1) 3.93(3) 0 -0.011(12) 0.035(14) 0.047(15) 0.153(11) 0.006(10) -0.069(11) -0.182(11) 0.001(10) 0.332(16) 0.005(11) 0.015(13) 0.202(13) 0.007(12) 0.033(10) 0.035(11) 0.045(17) 0.026(14) -0.010(17) -0.027(16) 0.014(16) -0.017(14) -0.014(15) 0.005(14) 0.013(13) 1.017(3) 0.872(8) 0.872(8) 0.872(8) 0.872(8) 0.872(8)
C(2) 3.91(3) 0 0.004(12) 0.004(14) -0.027(15) 0.149(13) 0.004(10) -0.020(11) -0.188(11) 0.013(10) 0.296(14) -0.026(11) -0.020(12) 0.163(12) 0.006(12) -0.020(11) 0.019(11) 0.008(15) 0.007(12) -0.036(16) 0.022(14) -0.046(15) -0.001(13) 0.004(15) -0.037(13) 0.003(13) 1.017(3) 0.872(8) 0.872(8) 0.872(8) 0.872(8) 0.872(8)
C(3) 4.03(3) 0 -0.038(12) -0.044(15) 0.002(15) 0.072(11) -0.021(10) 0.015(11) -0.223(11) -0.025(10) 0.315(15) -0.001(10) -0.001(12) 0.210(13) 0.038(12) 0.007(11) -0.013(12) -0.001(16) -0.045(13) 0.006(15) 0.021(14) -0.006(15) -0.014(13) 0.013(15) 0.029(13) 0.018(14) 1.017(3) 0.872(8) 0.872(8) 0.872(8) 0.872(8) 0.872(8)
C(4) 3.80(3) 0 0.023(12) 0.141(15) 0.098(15) 0.145(11) -0.012(10) -0.192(12) -0.101(10) 0.004(10) 0.259(15) -0.013(11) 0.020(13) 0.182(13) -0.003(12) -0.036(10) 0.033(11) 0.014(17) 0.000(14) 0.015(18) 0.031(16) 0.001(16) 0.059(14) 0.010(15) 0.038(13) 0.007(13) 1.017(3) 0.872(8) 0.872(8) 0.872(8) 0.872(8) 0.872(8)
C(5) 4.01(3) 0 -0.026(12) 0.002(15) -0.039(15) 0.166(12) 0.001(9) -0.005(10) -0.206(11) -0.025(10) 0.283(14) -0.025(11) -0.001(13) 0.215(13) 0.005(12) -0.009(11) -0.052(12) -0.005(16) 0.024(13) -0.006(15) -0.032(14) 0.031(15) -0.003(14) 0.049(14) -0.033(13) 0.035(13) 1.017(3) 0.872(8) 0.872(8) 0.872(8) 0.872(8) 0.872(8)
C(6) 3.95(3) 0 0.001(11) 0.027(15) 0.016(14) 0.124(11) 0.051(9) 0.035(11) -0.227(11) 0.026(11) 0.284(14) 0.043(10) -0.007(12) 0.180(13) -0.046(12) 0.019(11) -0.012(12) 0.042(15) 0.034(13) 0.024(15) 0.009(14) 0.030(15) -0.003(13) -0.045(15) -0.011(13) -0.001(13) 1.017(3) 0.872(8) 0.872(8) 0.872(8) 0.872(8) 0.872(8)
C(7) 4.14(6) 0 -0.028(11) -0.023(13) 0.127(15) 0.306(17) 0.008(10) 0.015(10) -0.256(14) 0.006(9) 0.42(3) -0.005(11) -0.016(13) 0.287(18) 0.004(11) -0.007(10) -0.036(11) 0.011(18) -0.008(15) 0.043(18) -0.044(16) -0.007(15) -0.016(14) 0.050(14) 0.000(13) -0.026(12) 0.987(5) 0.881(15) 0.881(15) 0.881(15) 0.881(15) 0.881(15)
H(1) 0.634(15) 0 0 0 0.202(11) 0 0 0 0 0 0 0 0 0 0 0 0 0 0 0 0 0 0 0 0 0 1.2 1.2 1.2 1.2 1.2 1.2
H(2) 0.945(16) 0 0 0 0.191(11) 0 0 0 0 0 0 0 0 0 0 0 0 0 0 0 0 0 0 0 0 0 1.2 1.2 1.2 1.2 1.2 1.2
H(3) 0.901(17) 0 0 0 0.197(12) 0 0 0 0 0 0 0 0 0 0 0 0 0 0 0 0 0 0 0 0 0 1.2 1.2 1.2 1.2 1.2 1.2
H(5) 0.939(17) 0 0 0 0.212(11) 0 0 0 0 0 0 0 0 0 0 0 0 0 0 0 0 0 0 0 0 0 1.2 1.2 1.2 1.2 1.2 1.2
H(6) 0.906(16) 0 0 0 0.197(11) 0 0 0 0 0 0 0 0 0 0 0 0 0 0 0 0 0 0 0 0 0 1.2 1.2 1.2 1.2 1.2 1.2

loop_
_atom_site_label
_atom_site_type_symbol
_atom_site_fract_x
_atom_site_fract_y
_atom_site_fract_z
_atom_site_U_iso_or_equiv
_atom_site_adp_type
_atom_site_occupancy
_atom_site_symmetry_multiplicity
O(1) O 0.484951(8) 1.34670(3) 0.623198(13) 0.014 Uani 1 8
O(2) O 0.452625(8) 1.25595(3) 0.453887(14) 0.013 Uani 1 8
O(3) O 0.246622(14) 0.31606(7) 0.61731(3) 0.018 Uani 1 8
O(4) O 0.300553(14) 0.32036(5) 0.77253(2) 0.016 Uani 1 8
N(1) N 0.290031(7) 0.39906(3) 0.681791(12) 0.012 Uani 1 8
C(1) C 0.410085(7) 0.99880(3) 0.584611(12) 0.01 Uani 1 8
C(2) C 0.370607(8) 0.85273(3) 0.509404(13) 0.012 Uani 1 8
C(3) C 0.330512(8) 0.65529(3) 0.540679(13) 0.012 Uani 1 8
C(4) C 0.331889(7) 0.60810(3) 0.647654(13) 0.01 Uani 1 8
C(5) C 0.371007(8) 0.74809(3) 0.724028(13) 0.012 Uani 1 8
C(6) C 0.410342(8) 0.94722(3) 0.691755(13) 0.011 Uani 1 8
C(7) C 0.451173(7) 1.21189(3) 0.547857(13) 0.01 Uani 1 8
H(1) H 0.512495 1.493237 0.597265 0.032138 Uiso 1 8
H(2) H 0.37056 0.891218 0.426491 0.040258 Uiso 1 8
H(3) H 0.300066 0.537132 0.484165 0.038982 Uiso 1 8
H(5) H 0.369924 0.706036 0.806457 0.039431 Uiso 1 8
H(6) H 0.442431 1.056186 0.749126 0.035614 Uiso 1 8

loop_
_atom_site_aniso_label
_atom_site_aniso_U_11
_atom_site_aniso_U_22
_atom_site_aniso_U_33
_atom_site_aniso_U_23
_atom_site_aniso_U_13
_atom_site_aniso_U_12
O(1) 0.01716(6) 0.01400(5) 0.01132(6) 0.00007(4) 0.00022(4) -0.00617(5)
O(2) 0.01595(5) 0.01400(5) 0.01028(6) 0.00112(4) 0.00113(4) -0.00434(4)
O(3) 0.01888(9) 0.01813(8) 0.01647(10) -0.00176(7) 0.00248(7) -0.00875(8)
O(4) 0.01827(8) 0.01398(7) 0.01483(9) 0.00355(6) 0.00326(7) -0.00197(7)
N(1) 0.01264(5) 0.00960(4) 0.01289(6) -0.00022(3) 0.00330(4) -0.00146(4)
C(1) 0.01059(5) 0.00987(5) 0.00963(6) 0.00002(4) 0.00097(4) -0.00143(4)
C(2) 0.01332(5) 0.01213(5) 0.00953(6) 0.00023(4) 0.00055(4) -0.00302(4)
C(3) 0.01306(5) 0.01194(5) 0.01027(6) -0.00042(4) 0.00067(4) -0.00321(4)
C(4) 0.01095(5) 0.00957(5) 0.01039(6) -0.00020(4) 0.00172(4) -0.00117(4)
C(5) 0.01289(5) 0.01242(5) 0.00952(6) -0.00013(4) 0.00146(4) -0.00246(4)
C(6) 0.01243(5) 0.01231(5) 0.00954(6) -0.00068(4) 0.00105(4) -0.00277(4)
C(7) 0.01088(5) 0.01005(5) 0.01006(6) 0.00042(4) 0.00094(4) -0.00130(4)

loop_
_geom_angle_atom_site_label_1
_geom_angle_atom_site_label_2
_geom_angle_atom_site_label_3
_geom_angle
_geom_angle_site_symmetry_1
_geom_angle_site_symmetry_2
_geom_angle_site_symmetry_3
_geom_angle_publ_flag
C(7) O(1) H(1) 114.091(16) 1_555 1_555 1_555 yes
O(3) N(1) O(4) 124.31(2) 1_555 1_555 1_555 yes
C(2) C(1) C(6) 120.705(14) 1_555 1_555 1_555 yes
C(2) C(1) C(7) 118.351(14) 1_555 1_555 1_555 yes
C(6) C(1) C(7) 120.942(14) 1_555 1_555 1_555 yes
C(1) C(2) C(3) 120.103(15) 1_555 1_555 1_555 yes
C(1) C(2) H(2) 120.866(15) 1_555 1_555 1_555 yes
C(3) C(2) H(2) 119.031(14) 1_555 1_555 1_555 yes
C(2) C(3) C(4) 117.909(14) 1_555 1_555 1_555 yes
C(2) C(3) H(3) 121.648(15) 1_555 1_555 1_555 yes
C(4) C(3) H(3) 120.419(15) 1_555 1_555 1_555 yes
C(3) C(4) C(5) 123.267(14) 1_555 1_555 1_555 yes
C(4) C(5) C(6) 118.257(15) 1_555 1_555 1_555 yes
C(4) C(5) H(5) 120.586(15) 1_555 1_555 1_555 yes
C(6) C(5) H(5) 121.140(14) 1_555 1_555 1_555 yes
C(1) C(6) C(5) 119.754(14) 1_555 1_555 1_555 yes
C(1) C(6) H(6) 120.067(14) 1_555 1_555 1_555 yes
C(5) C(6) H(6) 120.132(15) 1_555 1_555 1_555 yes
O(1) C(7) O(2) 123.504(16) 1_555 1_555 1_555 yes
O(1) C(7) C(1) 114.702(15) 1_555 1_555 1_555 yes
O(2) C(7) C(1) 121.794(15) 1_555 1_555 1_555 yes

loop_
_geom_bond_atom_site_label_1
_geom_bond_atom_site_label_2
_geom_bond_distance
_geom_bond_site_symmetry_1
_geom_bond_site_symmetry_2
_geom_bond_publ_flag
O(1) C(7) 1.3143(2) 1_555 1_555 yes
O(1) H(1) 1.01812(16) 1_555 1_555 yes
O(2) C(7) 1.2318(2) 1_555 1_555 yes
O(3) N(1) 1.2252(3) 1_555 1_555 yes
O(4) N(1) 1.2249(3) 1_555 1_555 yes
C(1) C(2) 1.3997(2) 1_555 1_555 yes
C(1) C(6) 1.4004(2) 1_555 1_555 yes
C(1) C(7) 1.4890(2) 1_555 1_555 yes
C(2) C(3) 1.3929(2) 1_555 1_555 yes
C(2) H(2) 1.08276(17) 1_555 1_555 yes
C(3) C(4) 1.3917(2) 1_555 1_555 yes
C(3) H(3) 1.08275(16) 1_555 1_555 yes
C(4) C(5) 1.3894(2) 1_555 1_555 yes
C(5) C(6) 1.3936(2) 1_555 1_555 yes
C(5) H(5) 1.08315(16) 1_555 1_555 yes
C(6) H(6) 1.08292(15) 1_555 1_555 yes
